data_4500027
loop_
_publ_author_name
'Duong, Adam'
'Val\'erie M\'etivaud'
'Maris, Thierry'
'Wuest,James D'

_publ_section_title
;
 Surrogates of 2,2'-Bipyridine Designed to Chelate Ag(I) and Create
 Metallotectons for Engineering Hydrogen-Bonded Crystals
;
_journal_name_full 'Cryst. Growth & Design'
_journal_page_first 2026
_journal_page_last 2034
_journal_paper_doi 10.1021/cg2003194
_journal_volume 11
_journal_year 2011
_chemical_absolute_configuration rmad
_chemical_compound_source 'Synthesized by the authors. See text'
_chemical_formula_moiety 'C7 H7 N7'
_chemical_formula_sum 'C7 H7 N7'
_chemical_formula_weight 189.20
_chemical_name_systematic
; 
 ? 
;
_space_group_IT_number 96
_symmetry_cell_setting tetragonal
_symmetry_space_group_name_Hall 'P 4nw 2abw'
_symmetry_space_group_name_H-M 'P 43 21 2'
_atom_sites_solution_hydrogens geom
_atom_sites_solution_primary direct
_atom_sites_solution_secondary difmap
_audit_creation_method SHELXL-97
_cell_angle_alpha 90
_cell_angle_beta 90
_cell_angle_gamma 90
_cell_formula_units_Z 4
_cell_length_a 7.8000(2)
_cell_length_b 7.8000(2)
_cell_length_c 13.6369(3)
_cell_measurement_reflns_used 15350
_cell_measurement_temperature 150
_cell_measurement_theta_max 69.82
_cell_measurement_theta_min 6.54
_cell_volume 829.67(4)
_computing_cell_refinement 'SAINT V7.68A(Bruker AXS, 2009)'
_computing_data_collection 'APEX2  (Bruker AXS, 2009)'
_computing_data_reduction 'SAINT V7.68A(Bruker AXS, 2009)'
_computing_molecular_graphics 'SHELXTL v6.12 (Bruker AXS, 2001)'
_computing_publication_material 'UdMX (Maris, 2004)'
_computing_structure_refinement 'SHELXL97 (Sheldrick, 2008)'
_computing_structure_solution 'SHELXS97 (Sheldrick, 2008)'
_diffrn_ambient_temperature 150
_diffrn_detector_area_resol_mean 8.3
_diffrn_measured_fraction_theta_full 0.988
_diffrn_measured_fraction_theta_max 0.990
_diffrn_measurement_device_type 'Bruker Microstar'
_diffrn_measurement_method \w
_diffrn_radiation_monochromator 'Helios optics'
_diffrn_radiation_source 'Rotating Anode'
_diffrn_radiation_type CuK\a
_diffrn_radiation_wavelength 1.54178
_diffrn_reflns_av_R_equivalents 0.045
_diffrn_reflns_av_sigmaI/netI 0.0139
_diffrn_reflns_limit_h_max 9
_diffrn_reflns_limit_h_min -9
_diffrn_reflns_limit_k_max 9
_diffrn_reflns_limit_k_min -9
_diffrn_reflns_limit_l_max 12
_diffrn_reflns_limit_l_min -16
_diffrn_reflns_number 17296
_diffrn_reflns_theta_full 69.92
_diffrn_reflns_theta_max 69.92
_diffrn_reflns_theta_min 6.54
_exptl_absorpt_coefficient_mu 0.889
_exptl_absorpt_correction_T_max 0.9231
_exptl_absorpt_correction_T_min 0.7262
_exptl_absorpt_correction_type multi-scan
_exptl_absorpt_process_details 'Sadabs (Sheldrick, 2008)'
_exptl_crystal_colour Colorless
_exptl_crystal_density_diffrn 1.515
_exptl_crystal_density_method 'not measured'
_exptl_crystal_description Block
_exptl_crystal_F_000 392
_exptl_crystal_size_max 0.10
_exptl_crystal_size_mid 0.09
_exptl_crystal_size_min 0.09
_refine_diff_density_max 0.164
_refine_diff_density_min -0.158
_refine_diff_density_rms 0.033
_refine_ls_abs_structure_details 'Flack H D (1983), 276 Friedel Pairs'
_refine_ls_abs_structure_Flack 0.1(5)
_refine_ls_extinction_method none
_refine_ls_goodness_of_fit_ref 1.071
_refine_ls_hydrogen_treatment constr
_refine_ls_matrix_type full
_refine_ls_number_parameters 67
_refine_ls_number_reflns 789
_refine_ls_number_restraints 0
_refine_ls_restrained_S_all 1.071
_refine_ls_R_factor_all 0.0274
_refine_ls_R_factor_gt 0.0274
_refine_ls_shift/su_max 0.000
_refine_ls_shift/su_mean 0.000
_refine_ls_structure_factor_coef Fsqd
_refine_ls_weighting_details 'calc w=1/[\s^2^(Fo^2^)+(0.0501P)^2^+0.1142P] where P=(Fo^2^+2Fc^2^)/3'
_refine_ls_weighting_scheme calc
_refine_ls_wR_factor_gt 0.0735
_refine_ls_wR_factor_ref 0.0735
_reflns_number_gt 787
_reflns_number_total 789
_reflns_threshold_expression I>2\s(I)
_cod_data_source_file deposit.cif
_cod_data_source_block adam45
_cod_original_sg_symbol_H-M P43212
_cod_database_code 4500027

loop_
_symmetry_equiv_pos_as_xyz
'x, y, z'
'-y+1/2, x+1/2, z+3/4'
'y+1/2, -x+1/2, z+1/4'
'x+1/2, -y+1/2, -z+1/4'
'-x+1/2, y+1/2, -z+3/4'
'-x, -y, z+1/2'
'y, x, -z'
'-y, -x, -z+1/2'

loop_
_atom_site_label
_atom_site_type_symbol
_atom_site_fract_x
_atom_site_fract_y
_atom_site_fract_z
_atom_site_U_iso_or_equiv
_atom_site_adp_type
_atom_site_occupancy
_atom_site_symmetry_multiplicity
_atom_site_calc_flag
_atom_site_refinement_flags
N1 N 0.68262(13) 0.68262(13) 0.0000 0.0260(3) Uani 1 2 d S
C1 C 0.69024(15) 0.54221(14) -0.05781(8) 0.0233(3) Uani 1 1 d .
N4 N 0.81817(14) 0.52990(14) -0.12246(8) 0.0294(3) Uani 1 1 d .
H4A H 0.8950 0.6121 -0.1267 0.044 Uiso 1 1 calc .
H4B H 0.8256 0.4395 -0.1609 0.044 Uiso 1 1 calc .
N2 N 0.57758(12) 0.40949(12) -0.05523(7) 0.0240(3) Uani 1 1 d .
C2 C 0.44048(14) 0.44048(14) 0.0000 0.0221(3) Uani 1 2 d S
C3 C 0.30413(15) 0.30413(15) 0.0000 0.0229(3) Uani 1 2 d S
N3 N 0.35248(12) 0.14777(13) -0.02818(8) 0.0284(3) Uani 1 1 d .
C4 C 0.23023(17) 0.02794(16) -0.02631(10) 0.0307(3) Uani 1 1 d .
H4 H 0.2595 -0.0862 -0.0438 0.037 Uiso 1 1 calc R
C5 C 0.06326(15) 0.06326(15) 0.0000 0.0280(4) Uani 1 2 d S
H5 H -0.0229 -0.0229 0.0000 0.034 Uiso 1 2 calc SR

loop_
_atom_site_aniso_label
_atom_site_aniso_U_11
_atom_site_aniso_U_22
_atom_site_aniso_U_33
_atom_site_aniso_U_23
_atom_site_aniso_U_13
_atom_site_aniso_U_12
N1 0.0264(4) 0.0264(4) 0.0250(6) -0.0003(4) 0.0003(4) -0.0037(6)
C1 0.0219(5) 0.0255(6) 0.0226(5) 0.0035(4) -0.0016(4) 0.0007(5)
N4 0.0266(5) 0.0303(6) 0.0312(5) -0.0025(4) 0.0062(4) -0.0039(4)
N2 0.0241(5) 0.0237(5) 0.0240(5) 0.0006(4) 0.0010(4) 0.0003(3)
C2 0.0227(5) 0.0227(5) 0.0210(7) 0.0016(4) -0.0016(4) 0.0020(6)
C3 0.0248(5) 0.0248(5) 0.0190(7) -0.0002(4) 0.0002(4) -0.0001(6)
N3 0.0268(5) 0.0266(5) 0.0319(5) -0.0046(4) 0.0005(4) -0.0006(4)
C4 0.0344(7) 0.0255(6) 0.0322(6) -0.0041(5) -0.0025(5) -0.0024(5)
C5 0.0306(6) 0.0306(6) 0.0228(7) 0.0021(5) -0.0021(5) -0.0089(7)

loop_
_atom_type_symbol
_atom_type_description
_atom_type_scat_dispersion_real
_atom_type_scat_dispersion_imag
_atom_type_scat_source
C C 0.0181 0.0091 'International Tables Vol C Tables 4.2.6.8 and 6.1.1.4'
H H 0.0000 0.0000 'International Tables Vol C Tables 4.2.6.8 and 6.1.1.4'
N N 0.0311 0.0180 'International Tables Vol C Tables 4.2.6.8 and 6.1.1.4'

loop_
_geom_angle_atom_site_label_1
_geom_angle_atom_site_label_2
_geom_angle_atom_site_label_3
_geom_angle_site_symmetry_1
_geom_angle_site_symmetry_3
_geom_angle
_geom_angle_publ_flag
C1 N1 C1 7 . 114.33(14) y
N4 C1 N1 . . 118.47(11) y
N4 C1 N2 . . 116.47(10) y
N1 C1 N2 . . 125.06(11) y
C1 N4 H4A . . 120.0 ?
C1 N4 H4B . . 120.0 ?
H4A N4 H4B . . 120.0 ?
C2 N2 C1 . . 113.34(11) y
N2 C2 N2 . 7 127.80(15) y
N2 C2 C3 . . 116.10(8) y
N2 C2 C3 7 . 116.10(8) y
N3 C3 N3 . 7 126.92(15) y
N3 C3 C2 . . 116.54(7) y
N3 C3 C2 7 . 116.54(7) y
C3 N3 C4 . . 115.64(11) y
N3 C4 C5 . . 122.66(11) y
N3 C4 H4 . . 118.7 ?
C5 C4 H4 . . 118.7 ?
C4 C5 C4 . 7 116.44(15) y
C4 C5 H5 . . 121.8 ?
C4 C5 H5 7 . 121.8 ?

loop_
_geom_bond_atom_site_label_1
_geom_bond_atom_site_label_2
_geom_bond_site_symmetry_2
_geom_bond_distance
_geom_bond_publ_flag
N1 C1 7 1.3507(14) y
N1 C1 . 1.3507(14) y
C1 N4 . 1.3350(16) y
C1 N2 . 1.3584(15) y
N4 H4a . 0.8800 ?
N4 H4b . 0.8800 ?
N2 C2 . 1.3302(11) y
C2 N2 7 1.3302(11) y
C2 C3 . 1.504(2) y
C3 N3 . 1.3332(12) y
C3 N3 7 1.3332(12) y
N3 C4 . 1.3355(15) y
C4 C5 . 1.3787(16) y
C4 H4 . 0.9500 ?
C5 C4 7 1.3787(16) y
C5 H5 . 0.9500 ?

loop_
_geom_hbond_atom_site_label_D
_geom_hbond_atom_site_label_H
_geom_hbond_atom_site_label_A
_geom_hbond_distance_DH
_geom_hbond_distance_HA
_geom_hbond_distance_DA
_geom_hbond_angle_DHA
_geom_hbond_site_symmetry_A
N4 H4A N3 0.88 2.37 3.0464(15) 133.3 5_654
N4 H4A N2 0.88 2.51 3.2249(14) 139.2 5_654
N4 H4B N1 0.88 2.34 3.2191(13) 172.4 2_644
